data_7124700
loop_
_publ_author_name
'Kim, Jin'
'Kim, Yujeong'
'Sinha, Indranil'
'Park, Koeun'
'Kim, Sun Hee'
'Lee, Yunho'

_publ_section_title
;
 The unusual hydridicity of a cobalt bound Si-H moiety.
;
_journal_issue 60
_journal_name_full 'Chemical communications (Cambridge, England)'
_journal_page_first 9367
_journal_page_last 9370
_journal_paper_doi 10.1039/c6cc03983a
_journal_volume 52
_journal_year 2016
_chemical_formula_moiety 'C30 H41 Br Co P2 Si'
_chemical_formula_sum 'C30 H41 Br Co P2 Si'
_chemical_formula_weight 630.50
_chemical_name_common (PhSiP2)CoBr
_chemical_name_systematic (PhSiP2)CoBr
_chemical_properties_physical Air-sensitive,Moisture-sensitive,Oxygen-sensitive
_space_group_crystal_system monoclinic
_space_group_IT_number 14
_space_group_name_Hall '-P 2ybc'
_space_group_name_H-M_alt 'P 1 21/c 1'
_atom_sites_solution_hydrogens geom
_audit_creation_method SHELXL-2013
_audit_update_record
;
2016-04-15 deposited with the CCDC.
2016-07-07 downloaded from the CCDC.
;
_cell_angle_alpha 90
_cell_angle_beta 98.734(3)
_cell_angle_gamma 90
_cell_formula_units_Z 4
_cell_length_a 11.0181(10)
_cell_length_b 18.0167(17)
_cell_length_c 15.4914(15)
_cell_measurement_reflns_used 120161
_cell_measurement_temperature 120(2)
_cell_measurement_theta_max 33.435
_cell_measurement_theta_min 2.891
_cell_volume 3039.5(5)
_computing_cell_refinement 'Bruker SMART'
_computing_data_collection 'Bruker SMART'
_computing_data_reduction 'Bruker SAINT'
_computing_molecular_graphics 'Bruker SHELXTL'
_computing_publication_material 'Bruker SHELXTL'
_computing_structure_refinement 'SHELXL-2013 (Sheldrick, 2013)'
_computing_structure_solution 'SHELXL-2013 (Sheldrick, 2013)'
_diffrn_ambient_temperature 120(2)
_diffrn_measured_fraction_theta_full 0.999
_diffrn_measured_fraction_theta_max 0.992
_diffrn_measurement_device_type 'Photon 100 CMOS detector'
_diffrn_measurement_method 'phi and omega scans'
_diffrn_radiation_type MoK\a
_diffrn_radiation_wavelength 0.71073
_diffrn_reflns_av_R_equivalents 0.0761
_diffrn_reflns_av_unetI/netI 0.0489
_diffrn_reflns_Laue_measured_fraction_full 0.999
_diffrn_reflns_Laue_measured_fraction_max 0.992
_diffrn_reflns_limit_h_max 15
_diffrn_reflns_limit_h_min -17
_diffrn_reflns_limit_k_max 27
_diffrn_reflns_limit_k_min -27
_diffrn_reflns_limit_l_max 23
_diffrn_reflns_limit_l_min -23
_diffrn_reflns_number 120161
_diffrn_reflns_point_group_measured_fraction_full 0.999
_diffrn_reflns_point_group_measured_fraction_max 0.992
_diffrn_reflns_theta_full 25.242
_diffrn_reflns_theta_max 33.435
_diffrn_reflns_theta_min 2.891
_exptl_absorpt_coefficient_mu 2.041
_exptl_absorpt_correction_type multi-scan
_exptl_absorpt_process_details SADABS
_exptl_crystal_colour brown
_exptl_crystal_density_diffrn 1.378
_exptl_crystal_density_meas ?
_exptl_crystal_density_method 'not measured'
_exptl_crystal_description platy
_exptl_crystal_F_000 1308
_exptl_crystal_recrystallization_method 'Re-crystallisation from solvent'
_exptl_crystal_size_max 0.400
_exptl_crystal_size_mid 0.240
_exptl_crystal_size_min 0.110
_exptl_transmission_factor_max 0.747
_exptl_transmission_factor_min 0.531
_refine_diff_density_max 1.554
_refine_diff_density_min -0.959
_refine_diff_density_rms 0.115
_refine_ls_extinction_method none
_refine_ls_goodness_of_fit_ref 1.062
_refine_ls_hydrogen_treatment constr
_refine_ls_matrix_type full
_refine_ls_number_parameters 316
_refine_ls_number_reflns 11757
_refine_ls_number_restraints 0
_refine_ls_restrained_S_all 1.062
_refine_ls_R_factor_all 0.0889
_refine_ls_R_factor_gt 0.0533
_refine_ls_shift/su_max 0.002
_refine_ls_shift/su_mean 0.000
_refine_ls_structure_factor_coef Fsqd
_refine_ls_weighting_details 'w=1/[\s^2^(Fo^2^)+(0.0626P)^2^+2.1470P] where P=(Fo^2^+2Fc^2^)/3'
_refine_ls_weighting_scheme calc
_refine_ls_wR_factor_gt 0.1167
_refine_ls_wR_factor_ref 0.1326
_reflns_Friedel_coverage 0.000
_reflns_number_gt 8277
_reflns_number_total 11757
_reflns_threshold_expression 'I > 2\s(I)'
_cod_data_source_file c6cc03983a2.cif
_cod_data_source_block N0185A-1
_cod_depositor_comments
;
The following automatic conversions were performed:

data item '_exptl_crystal_density_meas' value 'not measured' was
changed to '?' -- the value is perceived as not measured.

Automatic conversion script
Id: cif_fix_values 6909 2019-04-08 15:41:33Z antanas 
;
_cod_original_sg_symbol_H-M 'P 21/c'
_cod_database_code 7124700
_shelx_space_group_comment
;
The symmetry employed for this shelxl refinement is uniquely defined
by the following loop, which should always be used as a source of
symmetry information in preference to the above space-group names.
They are only intended as comments.
;
_shelx_estimated_absorpt_t_min 0.496
_shelx_estimated_absorpt_t_max 0.807
_shelxl_version_number 2013-4
_solvent_exptl_crystal_recrystallization_method THF/Pentane

loop_
_space_group_symop_operation_xyz
'x, y, z'
'-x, y+1/2, -z+1/2'
'-x, -y, -z'
'x, -y-1/2, z-1/2'

loop_
_atom_site_label
_atom_site_type_symbol
_atom_site_fract_x
_atom_site_fract_y
_atom_site_fract_z
_atom_site_U_iso_or_equiv
_atom_site_adp_type
_atom_site_occupancy
_atom_site_site_symmetry_order
_atom_site_calc_flag
_atom_site_refinement_flags_posn
_atom_site_refinement_flags_adp
Br1 Br 0.19645(2) 0.61690(2) 0.91748(2) 0.03401(8) Uani 1 1 d . .
Co1 Co 0.22811(3) 0.53638(2) 0.80379(2) 0.02545(8) Uani 1 1 d . .
P2 P 0.38827(5) 0.58809(3) 0.75718(4) 0.02071(11) Uani 1 1 d . .
P1 P 0.04191(5) 0.49008(3) 0.76153(4) 0.02185(11) Uani 1 1 d . .
Si1 Si 0.29332(5) 0.43103(3) 0.74868(4) 0.02098(12) Uani 1 1 d . .
C1 C 0.35426(19) 0.35755(12) 0.83159(14) 0.0219(4) Uani 1 1 d . .
C8 C 0.0429(2) 0.40719(13) 0.69385(14) 0.0236(4) Uani 1 1 d . .
C14 C 0.46416(19) 0.52612(12) 0.68870(13) 0.0206(4) Uani 1 1 d . .
C7 C 0.1591(2) 0.38317(11) 0.68017(14) 0.0216(4) Uani 1 1 d . .
C13 C 0.42452(19) 0.45246(12) 0.68669(14) 0.0217(4) Uani 1 1 d . .
C6 C 0.4765(2) 0.35835(13) 0.87334(16) 0.0296(5) Uani 1 1 d . .
H6A H 0.5310 0.3950 0.8573 0.036 Uiso 1 1 calc R U
C16 C 0.6122(2) 0.49576(15) 0.59431(15) 0.0305(5) Uani 1 1 d . .
H16A H 0.6740 0.5107 0.5614 0.037 Uiso 1 1 calc R U
C17 C 0.5776(2) 0.42198(15) 0.59528(17) 0.0333(5) Uani 1 1 d . .
H17A H 0.6177 0.3860 0.5647 0.040 Uiso 1 1 calc R U
C12 C 0.1665(3) 0.32173(13) 0.62565(17) 0.0333(5) Uani 1 1 d . .
H12A H 0.2446 0.3051 0.6148 0.040 Uiso 1 1 calc R U
C15 C 0.5570(2) 0.54770(14) 0.64103(15) 0.0290(5) Uani 1 1 d . .
H15A H 0.5818 0.5982 0.6409 0.035 Uiso 1 1 calc R U
C2 C 0.2788(2) 0.30127(13) 0.85637(16) 0.0285(5) Uani 1 1 d . .
H2A H 0.1961 0.2981 0.8285 0.034 Uiso 1 1 calc R U
C18 C 0.4849(2) 0.40064(15) 0.64064(19) 0.0343(5) Uani 1 1 d . .
H18A H 0.4614 0.3499 0.6407 0.041 Uiso 1 1 calc R U
C3 C 0.3219(3) 0.25016(15) 0.92046(17) 0.0376(6) Uani 1 1 d . .
H3A H 0.2687 0.2128 0.9364 0.045 Uiso 1 1 calc R U
C9 C -0.0632(2) 0.36987(16) 0.65430(18) 0.0368(6) Uani 1 1 d . .
H9A H -0.1420 0.3866 0.6635 0.044 Uiso 1 1 calc R U
C5 C 0.5200(3) 0.30701(15) 0.93752(17) 0.0375(6) Uani 1 1 d . .
H5A H 0.6032 0.3088 0.9649 0.045 Uiso 1 1 calc R U
C10 C -0.0525(3) 0.30868(16) 0.60193(17) 0.0383(6) Uani 1 1 d . .
H10A H -0.1241 0.2829 0.5760 0.046 Uiso 1 1 calc R U
C4 C 0.4425(3) 0.25364(16) 0.96122(16) 0.0404(7) Uani 1 1 d . .
H4A H 0.4717 0.2190 1.0058 0.048 Uiso 1 1 calc R U
C11 C 0.0614(3) 0.28499(14) 0.58735(17) 0.0370(6) Uani 1 1 d . .
H11A H 0.0680 0.2433 0.5509 0.044 Uiso 1 1 calc R U
C20 C -0.0353(2) 0.46719(14) 0.85649(16) 0.0287(5) Uani 1 1 d . .
H20A H -0.0437 0.5151 0.8877 0.034 Uiso 1 1 calc R U
C23 C -0.0703(2) 0.55190(15) 0.69429(17) 0.0318(5) Uani 1 1 d . .
H23A H -0.1538 0.5302 0.6941 0.038 Uiso 1 1 calc R U
C24 C -0.0475(3) 0.55563(18) 0.59958(18) 0.0414(6) Uani 1 1 d . .
H24A H -0.1085 0.5883 0.5662 0.062 Uiso 1 1 calc R U
H24B H -0.0544 0.5058 0.5741 0.062 Uiso 1 1 calc R U
H24C H 0.0351 0.5752 0.5977 0.062 Uiso 1 1 calc R U
C21 C -0.1643(3) 0.4346(2) 0.8362(2) 0.0520(8) Uani 1 1 d . .
H21A H -0.1959 0.4249 0.8909 0.078 Uiso 1 1 calc R U
H21B H -0.1615 0.3881 0.8038 0.078 Uiso 1 1 calc R U
H21C H -0.2183 0.4700 0.8009 0.078 Uiso 1 1 calc R U
C22 C -0.0696(3) 0.62873(18) 0.7357(2) 0.0490(8) Uani 1 1 d . .
H22A H -0.1294 0.6606 0.6998 0.073 Uiso 1 1 calc R U
H22B H 0.0125 0.6505 0.7393 0.073 Uiso 1 1 calc R U
H22C H -0.0915 0.6245 0.7945 0.073 Uiso 1 1 calc R U
C19 C 0.0465(3) 0.41787(19) 0.92037(18) 0.0430(7) Uani 1 1 d . .
H19A H 0.0046 0.4064 0.9702 0.064 Uiso 1 1 calc R U
H19B H 0.1237 0.4437 0.9409 0.064 Uiso 1 1 calc R U
H19C H 0.0638 0.3717 0.8911 0.064 Uiso 1 1 calc R U
C26 C 0.5080(2) 0.61754(13) 0.84820(15) 0.0256(4) Uani 1 1 d . .
H26A H 0.4674 0.6533 0.8841 0.031 Uiso 1 1 calc R U
C25 C 0.5495(2) 0.55256(15) 0.90750(17) 0.0342(5) Uani 1 1 d . .
H25A H 0.6125 0.5692 0.9551 0.051 Uiso 1 1 calc R U
H25B H 0.5837 0.5138 0.8739 0.051 Uiso 1 1 calc R U
H25C H 0.4792 0.5326 0.9319 0.051 Uiso 1 1 calc R U
C27 C 0.6185(3) 0.65816(18) 0.8222(2) 0.0422(7) Uani 1 1 d . .
H27A H 0.6757 0.6712 0.8748 0.063 Uiso 1 1 calc R U
H27B H 0.5907 0.7034 0.7901 0.063 Uiso 1 1 calc R U
H27C H 0.6600 0.6259 0.7849 0.063 Uiso 1 1 calc R U
C29 C 0.3581(2) 0.67318(13) 0.69095(16) 0.0301(5) Uani 1 1 d . .
H29A H 0.4370 0.6887 0.6718 0.036 Uiso 1 1 calc R U
C28 C 0.3143(3) 0.73699(15) 0.7434(2) 0.0470(7) Uani 1 1 d . .
H28A H 0.2995 0.7810 0.7061 0.071 Uiso 1 1 calc R U
H28B H 0.3772 0.7482 0.7934 0.071 Uiso 1 1 calc R U
H28C H 0.2379 0.7227 0.7642 0.071 Uiso 1 1 calc R U
C30 C 0.2653(3) 0.65811(18) 0.6092(2) 0.0446(7) Uani 1 1 d . .
H30A H 0.2507 0.7039 0.5750 0.067 Uiso 1 1 calc R U
H30B H 0.1880 0.6409 0.6262 0.067 Uiso 1 1 calc R U
H30C H 0.2977 0.6199 0.5739 0.067 Uiso 1 1 calc R U

loop_
_atom_site_aniso_label
_atom_site_aniso_U_11
_atom_site_aniso_U_22
_atom_site_aniso_U_33
_atom_site_aniso_U_23
_atom_site_aniso_U_13
_atom_site_aniso_U_12
Br1 0.02873(13) 0.03668(14) 0.03923(15) -0.01033(10) 0.01358(10) -0.00507(9)
Co1 0.01447(13) 0.01866(14) 0.04473(19) -0.00312(12) 0.00937(12) -0.00168(10)
P2 0.0231(3) 0.0203(2) 0.0203(2) -0.00197(19) 0.00837(19) -0.0051(2)
P1 0.0136(2) 0.0296(3) 0.0223(3) -0.0045(2) 0.00266(18) -0.00056(19)
Si1 0.0155(3) 0.0171(2) 0.0310(3) -0.0006(2) 0.0058(2) 0.00039(19)
C1 0.0213(9) 0.0209(9) 0.0234(10) -0.0057(8) 0.0034(8) 0.0026(7)
C8 0.0192(9) 0.0291(10) 0.0212(10) -0.0024(8) -0.0013(8) -0.0016(8)
C14 0.0192(9) 0.0265(10) 0.0160(9) -0.0015(7) 0.0027(7) -0.0024(7)
C7 0.0231(10) 0.0186(9) 0.0231(10) 0.0027(7) 0.0031(8) -0.0002(7)
C13 0.0166(9) 0.0247(10) 0.0240(10) -0.0002(8) 0.0040(7) 0.0022(7)
C6 0.0256(11) 0.0256(11) 0.0366(13) -0.0099(9) 0.0015(9) 0.0034(9)
C16 0.0212(10) 0.0512(15) 0.0202(10) -0.0042(10) 0.0071(8) -0.0027(10)
C17 0.0222(11) 0.0448(14) 0.0340(12) -0.0107(11) 0.0077(9) 0.0039(10)
C12 0.0369(13) 0.0238(11) 0.0392(13) -0.0045(9) 0.0064(11) 0.0021(9)
C15 0.0290(11) 0.0360(12) 0.0240(11) -0.0031(9) 0.0101(9) -0.0088(9)
C2 0.0294(11) 0.0271(11) 0.0294(11) -0.0005(9) 0.0060(9) -0.0013(9)
C18 0.0262(12) 0.0297(12) 0.0489(15) -0.0089(11) 0.0118(11) 0.0019(9)
C3 0.0534(17) 0.0310(12) 0.0293(12) 0.0033(10) 0.0093(11) 0.0015(12)
C9 0.0238(11) 0.0472(15) 0.0364(13) -0.0108(11) -0.0054(10) -0.0044(10)
C5 0.0376(14) 0.0398(14) 0.0310(13) -0.0130(10) -0.0077(10) 0.0138(11)
C10 0.0375(14) 0.0399(14) 0.0324(13) -0.0052(11) -0.0113(11) -0.0082(11)
C4 0.0611(18) 0.0356(13) 0.0223(11) -0.0012(10) -0.0003(11) 0.0181(13)
C11 0.0498(16) 0.0268(12) 0.0316(13) -0.0072(10) -0.0031(11) -0.0026(11)
C20 0.0214(10) 0.0372(12) 0.0295(11) -0.0062(9) 0.0106(9) -0.0049(9)
C23 0.0197(10) 0.0427(14) 0.0318(12) 0.0009(10) -0.0002(9) 0.0064(9)
C24 0.0353(14) 0.0519(17) 0.0361(14) 0.0090(12) 0.0022(11) -0.0009(12)
C21 0.0276(14) 0.080(2) 0.0497(17) 0.0038(16) 0.0097(12) -0.0213(14)
C22 0.0435(17) 0.0471(17) 0.0532(18) -0.0020(14) -0.0028(14) 0.0244(13)
C19 0.0357(14) 0.0622(19) 0.0344(14) 0.0122(13) 0.0162(11) 0.0035(13)
C26 0.0249(10) 0.0281(11) 0.0250(10) -0.0079(8) 0.0074(8) -0.0092(8)
C25 0.0303(12) 0.0394(13) 0.0310(12) -0.0010(10) -0.0017(10) -0.0049(10)
C27 0.0358(14) 0.0494(16) 0.0426(15) -0.0062(12) 0.0100(11) -0.0232(12)
C29 0.0306(12) 0.0277(11) 0.0340(12) 0.0074(9) 0.0113(9) -0.0023(9)
C28 0.0572(19) 0.0273(13) 0.0612(19) 0.0070(12) 0.0239(15) 0.0046(12)
C30 0.0381(15) 0.0509(17) 0.0427(15) 0.0141(13) 0.0000(12) -0.0029(13)

loop_
_atom_type_symbol
_atom_type_description
_atom_type_scat_dispersion_real
_atom_type_scat_dispersion_imag
_atom_type_scat_source
C C 0.0033 0.0016 'International Tables Vol C Tables 4.2.6.8 and 6.1.1.4'
H H 0.0000 0.0000 'International Tables Vol C Tables 4.2.6.8 and 6.1.1.4'
Si Si 0.0817 0.0704 'International Tables Vol C Tables 4.2.6.8 and 6.1.1.4'
P P 0.1023 0.0942 'International Tables Vol C Tables 4.2.6.8 and 6.1.1.4'
Co Co 0.3494 0.9721 'International Tables Vol C Tables 4.2.6.8 and 6.1.1.4'
Br Br -0.2901 2.4595 'International Tables Vol C Tables 4.2.6.8 and 6.1.1.4'

loop_
_geom_angle_atom_site_label_1
_geom_angle_atom_site_label_2
_geom_angle_atom_site_label_3
_geom_angle
P2 Co1 P1 144.08(3)
P2 Co1 Si1 85.11(2)
P1 Co1 Si1 84.54(2)
P2 Co1 Br1 101.618(19)
P1 Co1 Br1 102.560(19)
Si1 Co1 Br1 154.24(2)
C14 P2 C29 104.14(11)
C14 P2 C26 106.29(10)
C29 P2 C26 103.42(11)
C14 P2 Co1 112.97(7)
C29 P2 Co1 116.48(8)
C26 P2 Co1 112.50(7)
C8 P1 C20 108.50(11)
C8 P1 C23 103.28(11)
C20 P1 C23 103.39(12)
C8 P1 Co1 113.00(7)
C20 P1 Co1 111.38(8)
C23 P1 Co1 116.48(9)
C7 Si1 C13 113.61(10)
C7 Si1 C1 103.19(9)
C13 Si1 C1 105.49(10)
C7 Si1 Co1 109.32(7)
C13 Si1 Co1 109.50(7)
C1 Si1 Co1 115.73(7)
C2 C1 C6 116.7(2)
C2 C1 Si1 121.83(17)
C6 C1 Si1 121.45(18)
C7 C8 C9 120.4(2)
C7 C8 P1 115.23(16)
C9 C8 P1 124.34(19)
C13 C14 C15 120.1(2)
C13 C14 P2 115.13(15)
C15 C14 P2 124.75(17)
C8 C7 C12 118.3(2)
C8 C7 Si1 115.44(16)
C12 C7 Si1 125.84(18)
C14 C13 C18 118.3(2)
C14 C13 Si1 116.30(15)
C18 C13 Si1 125.43(18)
C5 C6 C1 121.7(2)
C15 C16 C17 120.1(2)
C18 C17 C16 120.0(2)
C11 C12 C7 120.9(2)
C16 C15 C14 120.2(2)
C3 C2 C1 121.7(2)
C17 C18 C13 121.2(2)
C4 C3 C2 119.9(3)
C10 C9 C8 119.8(3)
C4 C5 C6 119.8(2)
C11 C10 C9 120.2(2)
C5 C4 C3 120.2(2)
C10 C11 C12 120.3(2)
C19 C20 C21 110.5(2)
C19 C20 P1 110.40(16)
C21 C20 P1 116.59(19)
C22 C23 C24 111.9(3)
C22 C23 P1 110.34(18)
C24 C23 P1 111.84(18)
C25 C26 C27 110.6(2)
C25 C26 P2 110.73(16)
C27 C26 P2 116.08(18)
C30 C29 C28 110.4(2)
C30 C29 P2 110.78(18)
C28 C29 P2 111.97(18)

loop_
_geom_bond_atom_site_label_1
_geom_bond_atom_site_label_2
_geom_bond_distance
Br1 Co1 2.3483(4)
Co1 P2 2.2113(6)
Co1 P1 2.2194(6)
Co1 Si1 2.2437(7)
P2 C14 1.828(2)
P2 C29 1.847(2)
P2 C26 1.856(2)
P1 C8 1.826(2)
P1 C20 1.854(2)
P1 C23 1.861(2)
Si1 C7 1.892(2)
Si1 C13 1.893(2)
Si1 C1 1.895(2)
C1 C2 1.401(3)
C1 C6 1.403(3)
C8 C7 1.397(3)
C8 C9 1.406(3)
C14 C13 1.396(3)
C14 C15 1.404(3)
C7 C12 1.402(3)
C13 C18 1.402(3)
C6 C5 1.389(4)
C16 C15 1.380(3)
C16 C17 1.383(4)
C17 C18 1.380(4)
C12 C11 1.387(4)
C2 C3 1.384(4)
C3 C4 1.383(4)
C9 C10 1.384(4)
C5 C4 1.373(4)
C10 C11 1.377(4)
C20 C19 1.520(4)
C20 C21 1.525(4)
C23 C22 1.525(4)
C23 C24 1.527(4)
C26 C25 1.515(4)
C26 C27 1.526(3)
C29 C30 1.526(4)
C29 C28 1.528(4)

loop_
_geom_torsion_atom_site_label_1
_geom_torsion_atom_site_label_2
_geom_torsion_atom_site_label_3
_geom_torsion_atom_site_label_4
_geom_torsion
C7 Si1 C1 C2 -26.2(2)
C13 Si1 C1 C2 -145.69(18)
Co1 Si1 C1 C2 93.11(18)
C7 Si1 C1 C6 155.89(18)
C13 Si1 C1 C6 36.4(2)
Co1 Si1 C1 C6 -84.76(18)
C20 P1 C8 C7 -122.22(18)
C23 P1 C8 C7 128.53(18)
Co1 P1 C8 C7 1.82(19)
C20 P1 C8 C9 60.0(2)
C23 P1 C8 C9 -49.2(2)
Co1 P1 C8 C9 -175.9(2)
C29 P2 C14 C13 -137.16(17)
C26 P2 C14 C13 114.00(17)
Co1 P2 C14 C13 -9.85(18)
C29 P2 C14 C15 43.6(2)
C26 P2 C14 C15 -65.3(2)
Co1 P2 C14 C15 170.88(18)
C9 C8 C7 C12 0.6(3)
P1 C8 C7 C12 -177.25(17)
C9 C8 C7 Si1 -172.56(19)
P1 C8 C7 Si1 9.6(2)
C13 Si1 C7 C8 -139.52(16)
C1 Si1 C7 C8 106.79(17)
Co1 Si1 C7 C8 -16.89(18)
C13 Si1 C7 C12 47.9(2)
C1 Si1 C7 C12 -65.8(2)
Co1 Si1 C7 C12 170.55(18)
C15 C14 C13 C18 3.9(3)
P2 C14 C13 C18 -175.43(18)
C15 C14 C13 Si1 -176.90(17)
P2 C14 C13 Si1 3.8(2)
C7 Si1 C13 C14 126.06(17)
C1 Si1 C13 C14 -121.64(17)
Co1 Si1 C13 C14 3.53(18)
C7 Si1 C13 C18 -54.8(2)
C1 Si1 C13 C18 57.5(2)
Co1 Si1 C13 C18 -177.3(2)
C2 C1 C6 C5 -1.5(3)
Si1 C1 C6 C5 176.51(18)
C15 C16 C17 C18 2.2(4)
C8 C7 C12 C11 -1.0(4)
Si1 C7 C12 C11 171.4(2)
C17 C16 C15 C14 -1.0(4)
C13 C14 C15 C16 -2.1(3)
P2 C14 C15 C16 177.12(18)
C6 C1 C2 C3 1.6(3)
Si1 C1 C2 C3 -176.33(19)
C16 C17 C18 C13 -0.4(4)
C14 C13 C18 C17 -2.7(4)
Si1 C13 C18 C17 178.2(2)
C1 C2 C3 C4 -0.5(4)
C7 C8 C9 C10 0.4(4)
P1 C8 C9 C10 178.0(2)
C1 C6 C5 C4 0.2(4)
C8 C9 C10 C11 -1.0(4)
C6 C5 C4 C3 1.0(4)
C2 C3 C4 C5 -0.8(4)
C9 C10 C11 C12 0.6(4)
C7 C12 C11 C10 0.4(4)
C8 P1 C20 C19 72.3(2)
C23 P1 C20 C19 -178.5(2)
Co1 P1 C20 C19 -52.7(2)
C8 P1 C20 C21 -54.9(3)
C23 P1 C20 C21 54.3(3)
Co1 P1 C20 C21 -179.9(2)
C8 P1 C23 C22 -172.1(2)
C20 P1 C23 C22 74.8(2)
Co1 P1 C23 C22 -47.7(2)
C8 P1 C23 C24 -46.9(2)
C20 P1 C23 C24 -159.9(2)
Co1 P1 C23 C24 77.6(2)
C14 P2 C26 C25 -67.60(18)
C29 P2 C26 C25 -176.96(17)
Co1 P2 C26 C25 56.53(18)
C14 P2 C26 C27 59.5(2)
C29 P2 C26 C27 -49.8(2)
Co1 P2 C26 C27 -176.36(18)
C14 P2 C29 C30 66.0(2)
C26 P2 C29 C30 176.91(19)
Co1 P2 C29 C30 -59.1(2)
C14 P2 C29 C28 -170.3(2)
C26 P2 C29 C28 -59.3(2)
Co1 P2 C29 C28 64.6(2)
